data_1561867
loop_
_publ_author_name
'Kahlenberg, Volker'
'Goettgens, Valerie'
'Mair, Philipp'
'Schmidmair, Daniela'

_publ_section_title
;
 High-pressure synthesis and crystal structures of the strontium
 oxogallates Sr2Ga2O5 and Sr5Ga6O14
;
_journal_name_full 'Journal of Solid State Chemistry'
_journal_page_first 27
_journal_page_last 35
_journal_paper_doi 10.1016/j.jssc.2015.04.016
_journal_volume 228
_journal_year 2015
_chemical_formula_moiety 'Ga2 O5, 2(Sr)'
_chemical_formula_sum 'Ga2 O5 Sr2'
_chemical_formula_weight 394.68
_space_group_IT_number 61
_space_group_name_Hall '-P 2ac 2ab'
_space_group_name_H-M_alt 'P b c a'
_symmetry_cell_setting orthorhombic
_symmetry_space_group_name_Hall '-P 2ac 2ab'
_symmetry_space_group_name_H-M 'P b c a'
_atom_sites_solution_hydrogens .
_atom_sites_solution_primary direct
_atom_sites_solution_secondary difmap
_cell_angle_alpha 90
_cell_angle_beta 90
_cell_angle_gamma 90
_cell_formula_units_Z 8
_cell_length_a 10.0021(4)
_cell_length_b 9.601(4)
_cell_length_c 10.6700(4)
_cell_measurement_reflns_used 2339
_cell_measurement_temperature 298(2)
_cell_measurement_theta_max 29.27
_cell_measurement_theta_min 3.5
_cell_volume 1024.6(4)
_computing_cell_refinement
;
        CrysAlisPro, Agilent Technologies,
        Version 1.171.37.31 (release 14-01-2014 CrysAlis171 .NET)
        (compiled Jan 14 2014,18:38:05)
;
_computing_data_collection
;
        CrysAlisPro, Agilent Technologies,
        Version 1.171.37.31 (release 14-01-2014 CrysAlis171 .NET)
        (compiled Jan 14 2014,18:38:05)
;
_computing_data_reduction
;
        CrysAlisPro, Agilent Technologies,
        Version 1.171.37.31 (release 14-01-2014 CrysAlis171 .NET)
        (compiled Jan 14 2014,18:38:05)
;
_computing_structure_refinement 'SHELXL-97 (Sheldrick, 2008)'
_computing_structure_solution 'SIR2002 (Burla et al., 2003)'
_diffrn_ambient_temperature 298(2)
_diffrn_detector 'CCD plate'
_diffrn_detector_area_resol_mean 10.3575
_diffrn_measured_fraction_theta_full 1
_diffrn_measured_fraction_theta_max 1
_diffrn_measurement_device 'four-circle diffractometer'
_diffrn_measurement_device_type 'Xcalibur, Ruby, Gemini ultra'
_diffrn_measurement_method '\w scans'
_diffrn_orient_matrix_UB_11 -0.0217602
_diffrn_orient_matrix_UB_12 -0.0682666
_diffrn_orient_matrix_UB_13 -0.0151355
_diffrn_orient_matrix_UB_21 0.0279767
_diffrn_orient_matrix_UB_22 -0.0251916
_diffrn_orient_matrix_UB_23 0.0567185
_diffrn_orient_matrix_UB_31 -0.0614376
_diffrn_orient_matrix_UB_32 0.0127321
_diffrn_orient_matrix_UB_33 0.0311823
_diffrn_radiation_monochromator graphite
_diffrn_radiation_probe x-ray
_diffrn_radiation_type MoK\a
_diffrn_radiation_wavelength 0.71073
_diffrn_reflns_av_R_equivalents 0.0417
_diffrn_reflns_av_unetI/netI 0.027
_diffrn_reflns_limit_h_max 12
_diffrn_reflns_limit_h_min -12
_diffrn_reflns_limit_k_max 10
_diffrn_reflns_limit_k_min -11
_diffrn_reflns_limit_l_max 12
_diffrn_reflns_limit_l_min -10
_diffrn_reflns_number 5436
_diffrn_reflns_theta_full 25.34
_diffrn_reflns_theta_max 25.34
_diffrn_reflns_theta_min 3.51
_diffrn_source 'Enhance (Mo) X-ray Source'
_exptl_absorpt_coefficient_mu 31.046
_exptl_absorpt_correction_T_max 0.301
_exptl_absorpt_correction_T_min 0.038
_exptl_absorpt_correction_type analytical
_exptl_absorpt_process_details
;
        CrysAlisPro, Agilent Technologies,
        Version 1.171.37.31 (release 14-01-2014 CrysAlis171 .NET)
        (compiled Jan 14 2014,18:38:05)
Analytical numeric absorption correction using a multifaceted crystal
                        model based on expressions derived by R.C. Clark & J.S.
        (Clark, R. C. & Reid, J. S. (1995). Acta Cryst. A51, 887-897)
        Empirical absorption correction using spherical harmonics,
 implemented in SCALE3 ABSPACK scaling algorithm.
;
_exptl_crystal_colour colourless
_exptl_crystal_density_diffrn 5.117
_exptl_crystal_density_method 'not measured'
_exptl_crystal_description 'fragment of a plate'
_exptl_crystal_F_000 1424
_exptl_crystal_size_max 0.16
_exptl_crystal_size_mid 0.16
_exptl_crystal_size_min 0.05
_refine_diff_density_max 0.769
_refine_diff_density_min -0.632
_refine_diff_density_rms 0.168
_refine_ls_extinction_coef 0.00155(8)
_refine_ls_extinction_expression Fc^*^=kFc[1+0.001xFc^2^\l^3^/sin(2\q)]^-1/4^
_refine_ls_extinction_method SHELXL
_refine_ls_goodness_of_fit_ref 1.166
_refine_ls_hydrogen_treatment undef
_refine_ls_matrix_type full
_refine_ls_number_parameters 83
_refine_ls_number_reflns 936
_refine_ls_number_restraints 0
_refine_ls_restrained_S_all 1.166
_refine_ls_R_factor_all 0.0263
_refine_ls_R_factor_gt 0.0211
_refine_ls_shift/su_max 0
_refine_ls_shift/su_mean 0
_refine_ls_structure_factor_coef Fsqd
_refine_ls_weighting_details 'calc w=1/[\s^2^(Fo^2^)+(0.0160P)^2^+2.1265P] where P=(Fo^2^+2Fc^2^)/3'
_refine_ls_weighting_scheme calc
_refine_ls_wR_factor_gt 0.0503
_refine_ls_wR_factor_ref 0.0517
_reflns_number_gt 838
_reflns_number_total 936
_reflns_threshold_expression >2\s(I)
_cod_data_source_file JSSC-2015-228-27.cif
_cod_data_source_block krist1
_cod_database_code 1561867

loop_
_symmetry_equiv_pos_as_xyz
'x, y, z'
'-x+1/2, -y, z+1/2'
'x+1/2, -y+1/2, -z'
'-x, y+1/2, -z+1/2'
'-x, -y, -z'
'x-1/2, y, -z-1/2'
'-x-1/2, y-1/2, z'
'x, -y-1/2, z-1/2'

loop_
_atom_site_label
_atom_site_type_symbol
_atom_site_fract_x
_atom_site_fract_y
_atom_site_fract_z
_atom_site_U_iso_or_equiv
_atom_site_adp_type
_atom_site_occupancy
_atom_site_symmetry_multiplicity
_atom_site_calc_flag
_atom_site_refinement_flags
_atom_site_disorder_assembly
_atom_site_disorder_group
Sr1 Sr 0.00353(4) 0.00444(5) 0.24435(4) 0.00823(16) Uani 1 1 d . . .
Sr2 Sr 0.24540(5) 0.24839(5) 0.22554(5) 0.00713(16) Uani 1 1 d . . .
Ga1 Ga 0.96653(6) 0.26735(6) 0.00572(5) 0.00548(18) Uani 1 1 d . . .
Ga2 Ga 0.73359(5) 0.03900(6) 0.03080(5) 0.00564(18) Uani 1 1 d . . .
O1 O 0.7626(3) -0.0090(3) 0.1939(3) 0.0084(8) Uani 1 1 d . . .
O2 O 0.8805(3) 0.1081(4) -0.0580(3) 0.0080(8) Uani 1 1 d . . .
O3 O 0.9866(3) 0.2566(3) 0.1758(3) 0.0079(8) Uani 1 1 d . . .
O4 O 0.8622(3) 0.4109(4) -0.0618(3) 0.0088(8) Uani 1 1 d . . .
O5 O 1.1306(3) 0.3014(4) -0.0637(3) 0.0138(9) Uani 1 1 d . . .

loop_
_atom_site_aniso_label
_atom_site_aniso_U_11
_atom_site_aniso_U_22
_atom_site_aniso_U_33
_atom_site_aniso_U_23
_atom_site_aniso_U_13
_atom_site_aniso_U_12
Sr1 0.0061(3) 0.0070(3) 0.0115(3) 0.0015(2) 0.00115(19) 0.0008(2)
Sr2 0.0064(3) 0.0063(3) 0.0087(3) 0.00038(18) 0.00138(18) 0.0000(2)
Ga1 0.0055(3) 0.0057(3) 0.0052(3) 0.0002(2) -0.0001(2) -0.0006(2)
Ga2 0.0053(3) 0.0063(3) 0.0053(3) 0.0001(2) -0.0001(2) -0.0007(2)
O1 0.0101(18) 0.010(2) 0.005(2) -0.0008(14) -0.0028(14) 0.0010(15)
O2 0.0055(18) 0.010(2) 0.0083(19) -0.0010(15) 0.0012(14) -0.0041(15)
O3 0.0117(19) 0.005(2) 0.007(2) 0.0000(14) -0.0015(15) 0.0004(16)
O4 0.0108(18) 0.0065(19) 0.009(2) -0.0016(15) -0.0002(14) 0.0040(15)
O5 0.0092(19) 0.013(2) 0.019(2) -0.0066(17) 0.0060(16) -0.0049(16)

loop_
_atom_type_symbol
_atom_type_description
_atom_type_scat_dispersion_real
_atom_type_scat_dispersion_imag
_atom_type_scat_source
O O 0.0106 0.006 'International Tables Vol C Tables 4.2.6.8 and 6.1.1.4'
Ga Ga 0.2307 1.6083 'International Tables Vol C Tables 4.2.6.8 and 6.1.1.4'
Sr Sr -1.5307 3.2498 'International Tables Vol C Tables 4.2.6.8 and 6.1.1.4'

loop_
_exptl_crystal_face_index_h
_exptl_crystal_face_index_k
_exptl_crystal_face_index_l
_exptl_crystal_face_perp_dist
-12 3 -8 0.0046
12 -3 7 0.0403
6 11 6 0.0289
-9 7 9 0.0408
-12 -2 7 0.058
2 -11 8 0.1115
11 -9 0 0.0814
-6 5 -13 0.0426
12 -3 -7 0.1027

loop_
_geom_angle_atom_site_label_1
_geom_angle_atom_site_label_2
_geom_angle_atom_site_label_3
_geom_angle
_geom_angle_site_symmetry_1
_geom_angle_site_symmetry_3
O1 Sr1 O3 93.59(11) 1_455 4_645
O1 Sr1 O3 85.51(11) 1_455 1_455
O3 Sr1 O3 176.70(4) 4_645 1_455
O1 Sr1 O2 104.59(11) 1_455 5_655
O3 Sr1 O2 81.13(11) 4_645 5_655
O3 Sr1 O2 102.17(11) 1_455 5_655
O1 Sr1 O4 70.37(11) 1_455 8_466
O3 Sr1 O4 92.68(11) 4_645 8_466
O3 Sr1 O4 84.02(11) 1_455 8_466
O2 Sr1 O4 171.88(11) 5_655 8_466
O1 Sr1 O1 174.01(15) 1_455 6_556
O3 Sr1 O1 80.43(11) 4_645 6_556
O3 Sr1 O1 100.48(11) 1_455 6_556
O2 Sr1 O1 74.38(10) 5_655 6_556
O4 Sr1 O1 109.94(10) 8_466 6_556
O1 Sr1 O5 125.79(10) 1_455 8_466
O3 Sr1 O5 109.42(10) 4_645 8_466
O3 Sr1 O5 68.76(10) 1_455 8_466
O2 Sr1 O5 126.55(10) 5_655 8_466
O4 Sr1 O5 60.47(10) 8_466 8_466
O1 Sr1 O5 57.33(10) 6_556 8_466
O1 Sr1 Ga2 146.40(8) 1_455 6_556
O3 Sr1 Ga2 79.89(8) 4_645 6_556
O3 Sr1 Ga2 99.12(8) 1_455 6_556
O2 Sr1 Ga2 106.84(7) 5_655 6_556
O4 Sr1 Ga2 77.00(7) 8_466 6_556
O1 Sr1 Ga2 32.98(8) 6_556 6_556
O5 Sr1 Ga2 33.82(7) 8_466 6_556
O1 Sr1 Sr2 136.24(8) 1_455 .
O3 Sr1 Sr2 130.17(8) 4_645 .
O3 Sr1 Sr2 50.78(8) 1_455 .
O2 Sr1 Sr2 85.50(8) 5_655 .
O4 Sr1 Sr2 102.55(8) 8_466 .
O1 Sr1 Sr2 49.75(7) 6_556 .
O5 Sr1 Sr2 46.86(7) 8_466 .
Ga2 Sr1 Sr2 58.653(15) 6_556 .
O1 Sr1 Sr2 48.40(8) 1_455 6_556
O3 Sr1 Sr2 128.86(8) 4_645 6_556
O3 Sr1 Sr2 48.55(8) 1_455 6_556
O2 Sr1 Sr2 133.82(8) 5_655 6_556
O4 Sr1 Sr2 47.59(7) 8_466 6_556
O1 Sr1 Sr2 136.35(8) 6_556 6_556
O5 Sr1 Sr2 80.60(7) 8_466 6_556
Ga2 Sr1 Sr2 112.07(2) 6_556 6_556
Sr2 Sr1 Sr2 94.01(3) . 6_556
O1 Sr1 Sr2 44.99(8) 1_455 4_545
O3 Sr1 Sr2 48.61(8) 4_645 4_545
O3 Sr1 Sr2 130.33(8) 1_455 4_545
O2 Sr1 Sr2 95.58(8) 5_655 4_545
O4 Sr1 Sr2 76.34(7) 8_466 4_545
O1 Sr1 Sr2 129.03(8) 6_556 4_545
O5 Sr1 Sr2 131.45(7) 8_466 4_545
Ga2 Sr1 Sr2 119.467(18) 6_556 4_545
Sr2 Sr1 Sr2 178.082(16) . 4_545
Sr2 Sr1 Sr2 86.39(3) 6_556 4_545
O1 Sr1 Ga1 102.37(8) 1_455 4_645
O3 Sr1 Ga1 29.87(8) 4_645 4_645
O3 Sr1 Ga1 147.37(8) 1_455 4_645
O2 Sr1 Ga1 106.20(8) 5_655 4_645
O4 Sr1 Ga1 69.52(8) 8_466 4_645
O1 Sr1 Ga1 72.53(8) 6_556 4_645
O5 Sr1 Ga1 81.41(7) 8_466 4_645
Ga2 Sr1 Ga1 57.411(18) 6_556 4_645
Sr2 Sr1 Ga1 115.67(2) . 4_645
Sr2 Sr1 Ga1 115.21(2) 6_556 4_645
Sr2 Sr1 Ga1 62.513(19) 4_545 4_645
O1 Sr2 O5 81.79(12) 4_655 8_466
O1 Sr2 O4 143.01(11) 4_655 3_455
O5 Sr2 O4 132.82(11) 8_466 3_455
O1 Sr2 O1 140.55(15) 4_655 6_556
O5 Sr2 O1 64.34(11) 8_466 6_556
O4 Sr2 O1 68.70(11) 3_455 6_556
O1 Sr2 O2 76.16(11) 4_655 3_455
O5 Sr2 O2 157.17(12) 8_466 3_455
O4 Sr2 O2 67.68(11) 3_455 3_455
O1 Sr2 O2 133.06(10) 6_556 3_455
O1 Sr2 O3 82.11(10) 4_655 6_556
O5 Sr2 O3 93.73(11) 8_466 6_556
O4 Sr2 O3 82.81(10) 3_455 6_556
O1 Sr2 O3 80.64(10) 6_556 6_556
O2 Sr2 O3 77.60(10) 3_455 6_556
O1 Sr2 O3 90.57(10) 4_655 1_455
O5 Sr2 O3 75.15(11) 8_466 1_455
O4 Sr2 O3 108.83(10) 3_455 1_455
O1 Sr2 O3 99.10(10) 6_556 1_455
O2 Sr2 O3 110.54(10) 3_455 1_455
O3 Sr2 O3 167.52(6) 6_556 1_455
O1 Sr2 Ga2 107.36(9) 4_655 6_556
O5 Sr2 Ga2 34.75(8) 8_466 6_556
O4 Sr2 Ga2 100.84(8) 3_455 6_556
O1 Sr2 Ga2 33.59(8) 6_556 6_556
O2 Sr2 Ga2 151.15(7) 3_455 6_556
O3 Sr2 Ga2 74.65(7) 6_556 6_556
O3 Sr2 Ga2 98.15(7) 1_455 6_556
O1 Sr2 Ga1 108.76(8) 4_655 3_455
O5 Sr2 Ga1 160.11(8) 8_466 3_455
O4 Sr2 Ga1 34.25(7) 3_455 3_455
O1 Sr2 Ga1 99.06(7) 6_556 3_455
O2 Sr2 Ga1 34.49(7) 3_455 3_455
O3 Sr2 Ga1 71.82(7) 6_556 3_455
O3 Sr2 Ga1 120.33(8) 1_455 3_455
Ga2 Sr2 Ga1 125.75(2) 6_556 3_455
O1 Sr2 Sr1 127.40(8) 4_655 .
O5 Sr2 Sr1 59.89(8) 8_466 .
O4 Sr2 Sr1 87.35(7) 3_455 .
O1 Sr2 Sr1 51.18(7) 6_556 .
O2 Sr2 Sr1 140.57(7) 3_455 .
O3 Sr2 Sr1 130.85(7) 6_556 .
O3 Sr2 Sr1 47.97(7) 1_455 .
Ga2 Sr2 Sr1 60.181(19) 6_556 .
Ga1 Sr2 Sr1 119.40(2) 3_455 .
O1 Sr2 Ga2 73.48(9) 4_655 3_455
O5 Sr2 Ga2 142.81(8) 8_466 3_455
O4 Sr2 Ga2 80.14(8) 3_455 3_455
O1 Sr2 Ga2 145.92(8) 6_556 3_455
O2 Sr2 Ga2 32.91(7) 3_455 3_455
O3 Sr2 Ga2 109.51(7) 6_556 3_455
O3 Sr2 Ga2 77.73(7) 1_455 3_455
Ga2 Sr2 Ga2 175.84(2) 6_556 3_455
Ga1 Sr2 Ga2 56.941(16) 3_455 3_455
Sr1 Sr2 Ga2 115.97(2) . 3_455
O1 Sr2 Sr1 128.26(7) 4_655 6_656
O5 Sr2 Sr1 97.17(8) 8_466 6_656
O4 Sr2 Sr1 48.45(7) 3_455 6_656
O1 Sr2 Sr1 44.86(7) 6_556 6_656
O2 Sr2 Sr1 91.94(7) 3_455 6_656
O3 Sr2 Sr1 46.20(7) 6_556 6_656
O3 Sr2 Sr1 139.52(7) 1_455 6_656
Ga2 Sr2 Sr1 62.933(19) 6_556 6_656
Ga1 Sr2 Sr1 63.001(15) 3_455 6_656
Sr1 Sr2 Sr1 93.38(3) . 6_656
Ga2 Sr2 Sr1 119.93(2) 3_455 6_656
O3 Ga1 O5 108.26(16) . .
O3 Ga1 O4 118.95(15) . .
O5 Ga1 O4 102.29(16) . .
O3 Ga1 O2 111.28(15) . .
O5 Ga1 O2 114.16(15) . .
O4 Ga1 O2 101.78(15) . .
O3 Ga1 Sr2 143.97(11) . 3
O5 Ga1 Sr2 107.77(12) . 3
O4 Ga1 Sr2 51.38(10) . 3
O2 Ga1 Sr2 52.36(10) . 3
O3 Ga1 Sr1 43.53(10) . 4_655
O5 Ga1 Sr1 96.58(11) . 4_655
O4 Ga1 Sr1 82.12(11) . 4_655
O2 Ga1 Sr1 146.97(10) . 4_655
Sr2 Ga1 Sr1 130.54(2) 3 4_655
O3 Ga1 Sr1 143.07(10) . 8_665
O5 Ga1 Sr1 58.71(12) . 8_665
O4 Ga1 Sr1 45.97(10) . 8_665
O2 Ga1 Sr1 105.32(11) . 8_665
Sr2 Ga1 Sr1 61.014(16) 3 8_665
Sr1 Ga1 Sr1 100.74(3) 4_655 8_665
O3 Ga1 Sr1 41.26(10) . 1_655
O5 Ga1 Sr1 108.60(12) . 1_655
O4 Ga1 Sr1 147.58(10) . 1_655
O2 Ga1 Sr1 74.52(11) . 1_655
Sr2 Ga1 Sr1 124.20(2) 3 1_655
Sr1 Ga1 Sr1 84.77(3) 4_655 1_655
Sr1 Ga1 Sr1 166.44(2) 8_665 1_655
O3 Ga1 Sr2 43.88(11) . 6_656
O5 Ga1 Sr2 151.16(12) . 6_656
O4 Ga1 Sr2 90.06(10) . 6_656
O2 Ga1 Sr2 88.05(10) . 6_656
Sr2 Ga1 Sr2 100.328(19) 3 6_656
Sr1 Ga1 Sr2 59.007(16) 4_655 6_656
Sr1 Ga1 Sr2 135.45(2) 8_665 6_656
Sr1 Ga1 Sr2 57.913(14) 1_655 6_656
O3 Ga1 Sr2 43.58(11) . 1_655
O5 Ga1 Sr2 65.38(12) . 1_655
O4 Ga1 Sr2 135.23(11) . 1_655
O2 Ga1 Sr2 122.77(10) . 1_655
Sr2 Ga1 Sr2 170.25(2) 3 1_655
Sr1 Ga1 Sr2 58.674(16) 4_655 1_655
Sr1 Ga1 Sr2 117.004(19) 8_665 1_655
Sr1 Ga1 Sr2 55.423(15) 1_655 1_655
Sr2 Ga1 Sr2 87.445(12) 6_656 1_655
O3 Ga1 Sr1 131.25(10) . 5_655
O5 Ga1 Sr1 76.38(11) . 5_655
O4 Ga1 Sr1 106.46(11) . 5_655
O2 Ga1 Sr1 38.07(10) . 5_655
Sr2 Ga1 Sr1 59.433(15) 3 5_655
Sr1 Ga1 Sr1 169.77(2) 4_655 5_655
Sr1 Ga1 Sr1 82.10(3) 8_665 5_655
Sr1 Ga1 Sr1 90.41(3) 1_655 5_655
Sr2 Ga1 Sr1 125.27(2) 6_656 5_655
Sr2 Ga1 Sr1 111.23(2) 1_655 5_655
O1 Ga2 O4 115.13(15) . 7_755
O1 Ga2 O2 116.63(14) . .
O4 Ga2 O2 111.92(15) 7_755 .
O1 Ga2 O5 96.62(16) . 3_455
O4 Ga2 O5 111.02(15) 7_755 3_455
O2 Ga2 O5 103.65(15) . 3_455
O1 Ga2 Sr2 52.72(11) . 6_656
O4 Ga2 Sr2 148.12(10) 7_755 6_656
O2 Ga2 Sr2 98.93(11) . 6_656
O5 Ga2 Sr2 51.23(11) 3_455 6_656
O1 Ga2 Sr1 53.06(10) . 6_656
O4 Ga2 Sr1 87.74(10) 7_755 6_656
O2 Ga2 Sr1 160.09(11) . 6_656
O5 Ga2 Sr1 64.50(12) 3_455 6_656
Sr2 Ga2 Sr1 61.166(17) 6_656 6_656
O1 Ga2 Sr2 155.51(11) . 3
O4 Ga2 Sr2 89.30(11) 7_755 3
O2 Ga2 Sr2 49.84(10) . 3
O5 Ga2 Sr2 71.40(12) 3_455 3
Sr2 Ga2 Sr2 105.46(3) 6_656 3
Sr1 Ga2 Sr2 131.18(2) 6_656 3
O1 Ga2 Sr1 40.76(10) . 1_655
O4 Ga2 Sr1 132.55(11) 7_755 1_655
O2 Ga2 Sr1 76.14(10) . 1_655
O5 Ga2 Sr1 111.94(11) 3_455 1_655
Sr2 Ga2 Sr1 61.456(17) 6_656 1_655
Sr1 Ga2 Sr1 93.076(14) 6_656 1_655
Sr2 Ga2 Sr1 122.947(18) 3 1_655
O1 Ga2 Sr2 32.54(11) . 4_645
O4 Ga2 Sr2 84.60(11) 7_755 4_645
O2 Ga2 Sr2 124.11(11) . 4_645
O5 Ga2 Sr2 119.92(12) 3_455 4_645
Sr2 Ga2 Sr2 84.63(3) 6_656 4_645
Sr1 Ga2 Sr2 58.434(14) 6_656 4_645
Sr2 Ga2 Sr2 168.51(2) 3 4_645
Sr1 Ga2 Sr2 56.822(14) 1_655 4_645
O1 Ga2 Sr2 118.89(11) . 5_655
O4 Ga2 Sr2 34.83(10) 7_755 5_655
O2 Ga2 Sr2 81.56(11) . 5_655
O5 Ga2 Sr2 137.63(11) 3_455 5_655
Sr2 Ga2 Sr2 170.87(2) 6_656 5_655
Sr1 Ga2 Sr2 118.14(2) 6_656 5_655
Sr2 Ga2 Sr2 81.89(3) 3 5_655
Sr1 Ga2 Sr2 110.12(2) 1_655 5_655
Sr2 Ga2 Sr2 87.57(3) 4_645 5_655
O1 Ga2 Sr1 145.03(10) . 2_554
O4 Ga2 Sr1 36.09(11) 7_755 2_554
O2 Ga2 Sr1 96.85(10) . 2_554
O5 Ga2 Sr1 84.25(11) 3_455 2_554
Sr2 Ga2 Sr1 135.11(2) 6_656 2_554
Sr1 Ga2 Sr1 97.678(16) 6_656 2_554
Sr2 Ga2 Sr1 57.046(16) 3 2_554
Sr1 Ga2 Sr1 163.36(2) 1_655 2_554
Sr2 Ga2 Sr1 119.33(2) 4_645 2_554
Sr2 Ga2 Sr1 53.467(13) 5_655 2_554
Ga2 O1 Sr1 110.46(15) . 1_655
Ga2 O1 Sr2 124.22(17) . 4_645
Sr1 O1 Sr2 90.27(11) 1_655 4_645
Ga2 O1 Sr2 93.69(13) . 6_656
Sr1 O1 Sr2 86.74(10) 1_655 6_656
Sr2 O1 Sr2 140.17(15) 4_645 6_656
Ga2 O1 Sr1 93.96(12) . 6_656
Sr1 O1 Sr1 152.53(15) 1_655 6_656
Sr2 O1 Sr1 85.92(10) 4_645 6_656
Sr2 O1 Sr1 79.07(9) 6_656 6_656
Ga2 O2 Ga1 117.70(18) . .
Ga2 O2 Sr1 127.13(16) . 5_655
Ga1 O2 Sr1 114.79(14) . 5_655
Ga2 O2 Sr2 97.26(12) . 3
Ga1 O2 Sr2 93.15(14) . 3
Sr1 O2 Sr2 85.72(10) 5_655 3
Ga1 O3 Sr1 106.60(14) . 4_655
Ga1 O3 Sr1 110.33(15) . 1_655
Sr1 O3 Sr1 143.00(15) 4_655 1_655
Ga1 O3 Sr2 107.35(15) . 6_656
Sr1 O3 Sr2 85.96(10) 4_655 6_656
Sr1 O3 Sr2 85.25(10) 1_655 6_656
Ga1 O3 Sr2 107.95(15) . 1_655
Sr1 O3 Sr2 85.54(10) 4_655 1_655
Sr1 O3 Sr2 81.25(10) 1_655 1_655
Sr2 O3 Sr2 144.67(14) 6_656 1_655
Ga2 O4 Ga1 125.03(18) 7_765 .
Ga2 O4 Sr2 121.24(15) 7_765 3
Ga1 O4 Sr2 94.37(14) . 3
Ga2 O4 Sr1 119.54(16) 7_765 8_665
Ga1 O4 Sr1 103.29(13) . 8_665
Sr2 O4 Sr1 83.96(10) 3 8_665
Ga1 O5 Ga2 124.2(2) . 3
Ga1 O5 Sr2 136.17(18) . 8_665
Ga2 O5 Sr2 94.01(14) 3 8_665
Ga1 O5 Sr1 90.42(13) . 8_665
Ga2 O5 Sr1 81.68(13) 3 8_665
Sr2 O5 Sr1 73.25(9) 8_665 8_665

loop_
_geom_bond_atom_site_label_1
_geom_bond_atom_site_label_2
_geom_bond_distance
_geom_bond_site_symmetry_2
Sr1 O1 2.473(3) 1_455
Sr1 O3 2.529(3) 4_645
Sr1 O3 2.535(3) 1_455
Sr1 O2 2.543(3) 5_655
Sr1 O4 2.634(3) 8_466
Sr1 O1 2.677(3) 6_556
Sr1 O5 3.047(4) 8_466
Sr2 O1 2.484(4) 4_655
Sr2 O5 2.570(4) 8_466
Sr2 O4 2.599(3) 3_455
Sr2 O1 2.622(4) 6_556
Sr2 O2 2.631(3) 3_455
Sr2 O3 2.633(3) 6_556
Sr2 O3 2.644(3) 1_455
Ga1 O3 1.829(3) .
Ga1 O5 1.830(3) .
Ga1 O4 1.873(3) .
Ga1 O2 1.881(3) .
Ga2 O1 1.823(4) .
Ga2 O4 1.846(3) 7_755
Ga2 O2 1.870(3) .
Ga2 O5 1.879(4) 3_455
O1 Sr1 2.473(3) 1_655
O1 Sr2 2.484(4) 4_645
O1 Sr2 2.622(4) 6_656
O1 Sr1 2.677(3) 6_656
O1 Ga2 1.823(4) .
O2 Sr1 2.543(3) 5_655
O2 Sr2 2.631(3) 3
O2 Ga1 1.881(4) .
O2 Ga2 1.870(4) .
O3 Sr1 2.529(3) 4_655
O3 Sr1 2.535(3) 1_655
O3 Sr2 2.633(3) 6_656
O3 Sr2 2.644(3) 1_655
O3 Ga1 1.829(4) .
O4 Ga1 1.873(4) .
O4 Ga2 1.846(3) 7_765
O4 Sr2 2.599(3) 3
O4 Sr1 2.634(3) 8_665
O5 Ga1 1.830(4) .
O5 Ga2 1.879(4) 3
O5 Sr2 2.570(4) 8_665
O5 Sr1 3.047(4) 8_665
